data_2217878
loop_
_publ_author_name
'Wu, Jian-Bin'
'Lin, Kan'
'Guo, Jian-Nan'
'Tang, Guo'
'Zhao, Yu-Fen'

_publ_section_title
;
 (4<i>S</i>)-Benzyl 4-isopropyl-5-oxo-1,3-oxazolidine-3-carboxylate
;
_journal_coeditor_code CF2183
_journal_issue 4
_journal_name_full 'Acta Crystallographica Section E'
_journal_page_first o685
_journal_paper_doi 10.1107/S1600536808004455
_journal_volume 64
_journal_year 2008
_chemical_formula_iupac 'C14 H17 N O4'
_chemical_formula_moiety 'C14 H17 N O4'
_chemical_formula_sum 'C14 H17 N O4'
_chemical_formula_weight 263.29
_chemical_name_systematic
;
(4S)-Benzyl 4-isopropyl-5-oxo-1,3-oxazolidine-3-carboxylate
;
_space_group_IT_number 19
_symmetry_cell_setting orthorhombic
_symmetry_space_group_name_Hall 'P 2ac 2ab'
_symmetry_space_group_name_H-M 'P 21 21 21'
_atom_sites_solution_hydrogens geom
_atom_sites_solution_primary direct
_atom_sites_solution_secondary difmap
_audit_creation_method SHELXL97
_cell_angle_alpha 90.00
_cell_angle_beta 90.00
_cell_angle_gamma 90.00
_cell_formula_units_Z 4
_cell_length_a 6.0528(2)
_cell_length_b 13.1581(5)
_cell_length_c 16.6778(6)
_cell_measurement_reflns_used 2839
_cell_measurement_temperature 153(2)
_cell_measurement_theta_max 32.5952
_cell_measurement_theta_min 2.8843
_cell_volume 1328.28(8)
_computing_cell_refinement 'SAINT (Bruker, 2001)'
_computing_data_collection 'SMART (Bruker, 2001)'
_computing_data_reduction 'SAINT (Bruker, 2001)'
_computing_molecular_graphics 'ORTEP-3 (Farrugia, 1997)'
_computing_publication_material 'SHELXL97 (Sheldrick, 2008)'
_computing_structure_refinement 'SHELXL97 (Sheldrick, 2008)'
_computing_structure_solution 'SHELXS97 (Sheldrick, 2008)'
_diffrn_ambient_temperature 153(2)
_diffrn_detector_area_resol_mean 16.1903
_diffrn_measured_fraction_theta_full 0.992
_diffrn_measured_fraction_theta_max 0.992
_diffrn_measurement_device_type 'Bruker APEX CCD'
_diffrn_measurement_method '\f and \w'
_diffrn_radiation_monochromator graphite
_diffrn_radiation_source 'sealed tube'
_diffrn_radiation_type MoK\a
_diffrn_radiation_wavelength 0.71073
_diffrn_reflns_av_R_equivalents 0.0276
_diffrn_reflns_av_sigmaI/netI 0.0279
_diffrn_reflns_limit_h_max 7
_diffrn_reflns_limit_h_min -7
_diffrn_reflns_limit_k_max 15
_diffrn_reflns_limit_k_min -14
_diffrn_reflns_limit_l_max 19
_diffrn_reflns_limit_l_min -19
_diffrn_reflns_number 5718
_diffrn_reflns_theta_full 25.00
_diffrn_reflns_theta_max 25.00
_diffrn_reflns_theta_min 2.89
_diffrn_standards_decay_% 0
_diffrn_standards_interval_count 0
_diffrn_standards_interval_time 0
_diffrn_standards_number 0
_exptl_absorpt_coefficient_mu 0.097
_exptl_absorpt_correction_T_max 0.991
_exptl_absorpt_correction_T_min 0.953
_exptl_absorpt_correction_type multi-scan
_exptl_absorpt_process_details '(SADABS; Bruker, 2001)'
_exptl_crystal_colour colourless
_exptl_crystal_density_diffrn 1.317
_exptl_crystal_density_method 'not measured'
_exptl_crystal_description needle
_exptl_crystal_F_000 560
_exptl_crystal_size_max 0.50
_exptl_crystal_size_mid 0.17
_exptl_crystal_size_min 0.09
_refine_diff_density_max 0.124
_refine_diff_density_min -0.131
_refine_ls_extinction_method none
_refine_ls_goodness_of_fit_ref 0.988
_refine_ls_hydrogen_treatment constr
_refine_ls_matrix_type full
_refine_ls_number_parameters 172
_refine_ls_number_reflns 1368
_refine_ls_number_restraints 0
_refine_ls_restrained_S_all 0.988
_refine_ls_R_factor_all 0.0367
_refine_ls_R_factor_gt 0.0278
_refine_ls_shift/su_max 0.000
_refine_ls_shift/su_mean 0.000
_refine_ls_structure_factor_coef Fsqd
_refine_ls_weighting_details 'calc w = 1/[\s^2^(Fo^2^)+(0.0398P)^2^] where P=(Fo^2^+2Fc^2^)/3'
_refine_ls_weighting_scheme calc
_refine_ls_wR_factor_gt 0.0596
_refine_ls_wR_factor_ref 0.0620
_reflns_number_gt 1100
_reflns_number_total 1368
_reflns_threshold_expression I>2\s(I)
_cod_data_source_file cf2183.cif
_cod_data_source_block I
_cod_database_code 2217878
_cod_database_fobs_code 2217878

loop_
_symmetry_equiv_pos_as_xyz
'x, y, z'
'-x+1/2, -y, z+1/2'
'-x, y+1/2, -z+1/2'
'x+1/2, -y+1/2, -z'

loop_
_atom_site_type_symbol
_atom_site_label
_atom_site_fract_x
_atom_site_fract_y
_atom_site_fract_z
_atom_site_U_iso_or_equiv
_atom_site_adp_type
_atom_site_calc_flag
_atom_site_refinement_flags
_atom_site_occupancy
O O1 -0.4445(2) -0.27913(11) 0.18553(8) 0.0312(3) Uani d . 1
C C2 -0.6151(3) -0.24832(15) 0.13165(12) 0.0315(5) Uani d . 1
H H2A -0.7493 -0.2318 0.1607 0.038 Uiso calc R 1
H H2B -0.6473 -0.3017 0.0932 0.038 Uiso calc R 1
N N3 -0.5269(3) -0.15900(11) 0.09160(9) 0.0250(4) Uani d . 1
C C4 -0.3046(3) -0.13532(13) 0.11905(11) 0.0242(4) Uani d . 1
H H4A -0.2008 -0.1412 0.0742 0.029 Uiso calc R 1
O O5 -0.1002(2) -0.23774(11) 0.21593(8) 0.0361(4) Uani d . 1
C C5 -0.2637(3) -0.22044(15) 0.17824(11) 0.0261(4) Uani d . 1
O O6 -0.7800(2) -0.17466(10) -0.00699(9) 0.0348(4) Uani d . 1
C C6 -0.6135(3) -0.13483(15) 0.01957(12) 0.0268(5) Uani d . 1
O O7 -0.4976(2) -0.06146(10) -0.01706(7) 0.0308(3) Uani d . 1
C C8 -0.5807(4) -0.02766(16) -0.09484(11) 0.0325(5) Uani d . 1
H H8A -0.6570 -0.0837 -0.1206 0.039 Uiso calc R 1
H H8B -0.4566 -0.0089 -0.1286 0.039 Uiso calc R 1
C C9 -0.7346(4) 0.06079(15) -0.08858(11) 0.0287(5) Uani d . 1
C C10 -0.9408(4) 0.05173(17) -0.05121(12) 0.0361(5) Uani d . 1
H H10A -0.9819 -0.0099 -0.0283 0.043 Uiso calc R 1
C C11 -1.0833(4) 0.13326(18) -0.04812(13) 0.0435(6) Uani d . 1
H H11A -1.2181 0.1269 -0.0218 0.052 Uiso calc R 1
C C12 -1.0276(4) 0.22421(19) -0.08374(14) 0.0482(6) Uani d . 1
H H12A -1.1247 0.2790 -0.0821 0.058 Uiso calc R 1
C C13 -0.8260(4) 0.23316(17) -0.12188(15) 0.0467(6) Uani d . 1
H H13A -0.7882 0.2941 -0.1466 0.056 Uiso calc R 1
C C14 -0.6801(4) 0.15252(15) -0.12363(12) 0.0365(5) Uani d . 1
H H14A -0.5438 0.1600 -0.1487 0.044 Uiso calc R 1
C C15 -0.2829(3) -0.02961(14) 0.15749(11) 0.0266(5) Uani d . 1
H H15A -0.3376 0.0202 0.1186 0.032 Uiso calc R 1
C C16 -0.4247(4) -0.02032(17) 0.23247(13) 0.0378(5) Uani d . 1
H H16A -0.4075 0.0464 0.2550 0.057 Uiso calc R 1
H H16B -0.3791 -0.0703 0.2710 0.057 Uiso calc R 1
H H16C -0.5769 -0.0312 0.2187 0.057 Uiso calc R 1
C C17 -0.0424(3) -0.00377(16) 0.17484(13) 0.0375(5) Uani d . 1
H H17A -0.0338 0.0625 0.1988 0.056 Uiso calc R 1
H H17B 0.0401 -0.0043 0.1257 0.056 Uiso calc R 1
H H17C 0.0182 -0.0532 0.2110 0.056 Uiso calc R 1

loop_
_atom_site_aniso_label
_atom_site_aniso_U_11
_atom_site_aniso_U_22
_atom_site_aniso_U_33
_atom_site_aniso_U_12
_atom_site_aniso_U_13
_atom_site_aniso_U_23
O1 0.0307(8) 0.0288(7) 0.0341(7) -0.0021(7) 0.0004(6) 0.0064(6)
C2 0.0256(11) 0.0325(12) 0.0363(11) -0.0034(10) 0.0005(9) 0.0050(10)
N3 0.0244(9) 0.0243(8) 0.0261(9) -0.0028(7) -0.0006(7) 0.0013(7)
C4 0.0224(10) 0.0257(10) 0.0244(10) -0.0005(9) 0.0020(8) 0.0008(9)
O5 0.0331(8) 0.0374(8) 0.0378(8) 0.0059(7) -0.0048(7) 0.0036(7)
C5 0.0274(11) 0.0248(10) 0.0261(10) 0.0032(9) 0.0033(10) -0.0028(9)
O6 0.0328(8) 0.0344(8) 0.0372(8) -0.0060(7) -0.0088(7) -0.0012(7)
C6 0.0267(11) 0.0232(11) 0.0304(11) 0.0002(10) 0.0014(9) -0.0039(9)
O7 0.0325(8) 0.0313(7) 0.0286(7) -0.0057(7) -0.0029(6) 0.0055(6)
C8 0.0396(12) 0.0346(11) 0.0232(10) -0.0033(10) -0.0023(9) 0.0027(9)
C9 0.0375(12) 0.0298(11) 0.0187(9) -0.0039(10) -0.0045(9) 0.0003(9)
C10 0.0414(13) 0.0358(12) 0.0310(11) -0.0023(11) 0.0010(10) 0.0037(10)
C11 0.0388(13) 0.0509(15) 0.0408(13) 0.0027(13) -0.0022(11) -0.0038(12)
C12 0.0554(17) 0.0377(14) 0.0514(14) 0.0107(13) -0.0094(13) -0.0075(12)
C13 0.0624(16) 0.0283(12) 0.0493(13) -0.0039(12) -0.0102(13) 0.0045(12)
C14 0.0430(13) 0.0360(12) 0.0305(11) -0.0070(11) -0.0022(10) 0.0017(11)
C15 0.0299(11) 0.0212(10) 0.0288(10) 0.0002(9) -0.0049(9) 0.0012(8)
C16 0.0353(12) 0.0364(12) 0.0419(12) 0.0045(10) 0.0002(10) -0.0116(10)
C17 0.0365(13) 0.0365(13) 0.0395(12) -0.0090(11) -0.0019(10) -0.0004(10)

loop_
_atom_type_symbol
_atom_type_description
_atom_type_scat_dispersion_real
_atom_type_scat_dispersion_imag
_atom_type_scat_source
C C 0.0033 0.0000 'International Tables Vol C Tables 4.2.6.8 and 6.1.1.4'
H H 0.0000 0.0000 'International Tables Vol C Tables 4.2.6.8 and 6.1.1.4'
N N 0.0061 0.0000 'International Tables Vol C Tables 4.2.6.8 and 6.1.1.4'
O O 0.0106 0.0000 'International Tables Vol C Tables 4.2.6.8 and 6.1.1.4'

loop_
_geom_angle_atom_site_label_1
_geom_angle_atom_site_label_2
_geom_angle_atom_site_label_3
_geom_angle
C5 O1 C2 111.63(15)
O1 C2 N3 104.66(15)
O1 C2 H2A 110.8
N3 C2 H2A 110.8
O1 C2 H2B 110.8
N3 C2 H2B 110.8
H2A C2 H2B 108.9
C6 N3 C2 117.21(16)
C6 N3 C4 126.09(16)
C2 N3 C4 111.61(15)
N3 C4 C5 101.42(15)
N3 C4 C15 113.81(15)
C5 C4 C15 112.56(15)
N3 C4 H4A 109.6
C5 C4 H4A 109.6
C15 C4 H4A 109.6
O5 C5 O1 121.14(18)
O5 C5 C4 128.30(19)
O1 C5 C4 110.55(16)
O6 C6 O7 125.19(18)
O6 C6 N3 122.92(18)
O7 C6 N3 111.88(17)
C6 O7 C8 116.37(15)
O7 C8 C9 112.93(16)
O7 C8 H8A 109.0
C9 C8 H8A 109.0
O7 C8 H8B 109.0
C9 C8 H8B 109.0
H8A C8 H8B 107.8
C14 C9 C10 118.4(2)
C14 C9 C8 120.14(19)
C10 C9 C8 121.37(18)
C11 C10 C9 120.6(2)
C11 C10 H10A 119.7
C9 C10 H10A 119.7
C10 C11 C12 120.5(2)
C10 C11 H11A 119.8
C12 C11 H11A 119.8
C11 C12 C13 119.3(2)
C11 C12 H12A 120.4
C13 C12 H12A 120.4
C14 C13 C12 120.6(2)
C14 C13 H13A 119.7
C12 C13 H13A 119.7
C13 C14 C9 120.7(2)
C13 C14 H14A 119.7
C9 C14 H14A 119.7
C16 C15 C17 111.42(17)
C16 C15 C4 111.55(16)
C17 C15 C4 111.28(16)
C16 C15 H15A 107.4
C17 C15 H15A 107.4
C4 C15 H15A 107.4
C15 C16 H16A 109.5
C15 C16 H16B 109.5
H16A C16 H16B 109.5
C15 C16 H16C 109.5
H16A C16 H16C 109.5
H16B C16 H16C 109.5
C15 C17 H17A 109.5
C15 C17 H17B 109.5
H17A C17 H17B 109.5
C15 C17 H17C 109.5
H17A C17 H17C 109.5
H17B C17 H17C 109.5

loop_
_geom_bond_atom_site_label_1
_geom_bond_atom_site_label_2
_geom_bond_distance
O1 C5 1.345(2)
O1 C2 1.428(2)
C2 N3 1.454(2)
C2 H2A 0.970
C2 H2B 0.970
N3 C6 1.349(2)
N3 C4 1.455(2)
C4 C5 1.513(3)
C4 C15 1.537(2)
C4 H4A 0.980
O5 C5 1.194(2)
O6 C6 1.219(2)
C6 O7 1.340(2)
O7 C8 1.461(2)
C8 C9 1.495(3)
C8 H8A 0.970
C8 H8B 0.970
C9 C14 1.381(3)
C9 C10 1.400(3)
C10 C11 1.378(3)
C10 H10A 0.930
C11 C12 1.378(4)
C11 H11A 0.930
C12 C13 1.381(4)
C12 H12A 0.930
C13 C14 1.381(3)
C13 H13A 0.930
C14 H14A 0.930
C15 C16 1.522(3)
C15 C17 1.523(3)
C15 H15A 0.980
C16 H16A 0.960
C16 H16B 0.960
C16 H16C 0.960
C17 H17A 0.960
C17 H17B 0.960
C17 H17C 0.960

loop_
_geom_hbond_atom_site_label_D
_geom_hbond_atom_site_label_H
_geom_hbond_atom_site_label_A
_geom_hbond_site_symmetry_A
_geom_hbond_distance_DH
_geom_hbond_distance_HA
_geom_hbond_distance_DA
_geom_hbond_angle_DHA
_geom_hbond_publ_flag
C2 H2A O5 1_455 0.97 2.32 3.258(2) 163.4 y
C12 H12A Cg 4_455 0.93 3.37 3.963(3) 123.6 y

loop_
_geom_torsion_atom_site_label_1
_geom_torsion_atom_site_label_2
_geom_torsion_atom_site_label_3
_geom_torsion_atom_site_label_4
_geom_torsion
C5 O1 C2 N3 -3.0(2)
O1 C2 N3 C6 157.15(15)
O1 C2 N3 C4 0.8(2)
C6 N3 C4 C5 -152.48(17)
C2 N3 C4 C5 1.34(19)
C6 N3 C4 C15 86.4(2)
C2 N3 C4 C15 -119.80(17)
C2 O1 C5 O5 -176.54(18)
C2 O1 C5 C4 4.0(2)
N3 C4 C5 O5 177.38(19)
C15 C4 C5 O5 -60.6(3)
N3 C4 C5 O1 -3.20(19)
C15 C4 C5 O1 118.80(17)
C2 N3 C6 O6 11.0(3)
C4 N3 C6 O6 163.56(17)
C2 N3 C6 O7 -170.34(15)
C4 N3 C6 O7 -17.8(2)
O6 C6 O7 C8 0.1(3)
N3 C6 O7 C8 -178.52(15)
C6 O7 C8 C9 92.1(2)
O7 C8 C9 C14 117.2(2)
O7 C8 C9 C10 -66.2(2)
C14 C9 C10 C11 -1.4(3)
C8 C9 C10 C11 -178.02(19)
C9 C10 C11 C12 1.8(3)
C10 C11 C12 C13 -0.7(4)
C11 C12 C13 C14 -0.8(4)
C12 C13 C14 C9 1.2(3)
C10 C9 C14 C13 -0.1(3)
C8 C9 C14 C13 176.57(19)
N3 C4 C15 C16 62.4(2)
C5 C4 C15 C16 -52.3(2)
N3 C4 C15 C17 -172.49(16)
C5 C4 C15 C17 72.8(2)

loop_
_cod_related_entry_id
_cod_related_entry_database
_cod_related_entry_code
1 ChemSpider 9982179
